data_7054925
loop_
_publ_author_name
'Marin, Luminita'
'van der Lee, Arie'
'Shova, Sergiu'
'Arvinte, Adina'
'Barboiu, Mihail'

_publ_section_title
;
 Molecular amorphous glasses toward large azomethine crystals with
 aggregation-induced emission
;
_journal_issue 8
_journal_name_full 'New J. Chem.'
_journal_page_first 6404
_journal_paper_doi 10.1039/C5NJ01052G
_journal_volume 39
_journal_year 2015
_chemical_formula_moiety 'C25 H23 N'
_chemical_formula_sum 'C25 H23 N'
_chemical_formula_weight 337.44
_space_group_IT_number 2
_symmetry_cell_setting triclinic
_symmetry_space_group_name_Hall '-P 1'
_symmetry_space_group_name_H-M 'P -1'
_atom_sites_solution_hydrogens difmap
_atom_sites_solution_primary iterative
_audit_update_record
;
2015-06-05 deposited with the CCDC.
2015-06-10 downloaded from the CCDC.
;
_cell_angle_alpha 73.643(3)
_cell_angle_beta 73.317(3)
_cell_angle_gamma 89.653(3)
_cell_formula_units_Z 2
_cell_length_a 8.2148(3)
_cell_length_b 9.5771(3)
_cell_length_c 12.8008(5)
_cell_measurement_reflns_used 9040
_cell_measurement_temperature 175
_cell_measurement_theta_max 37.0600
_cell_measurement_theta_min 4.2760
_cell_volume 922.58(6)
_computing_cell_refinement
;
CrysAlisPro, Agilent Technologies,
Version 1.171.36.24 (release 03-12-2012 CrysAlis171 .NET)
(compiled Dec  3 2012,18:21:49)
;
_computing_data_collection
;
CrysAlisPro, Agilent Technologies,
Version 1.171.36.24 (release 03-12-2012 CrysAlis171 .NET)
(compiled Dec  3 2012,18:21:49)
;
_computing_data_reduction
;
CrysAlisPro, Agilent Technologies,
Version 1.171.36.24 (release 03-12-2012 CrysAlis171 .NET)
(compiled Dec  3 2012,18:21:49)
;
_computing_molecular_graphics 'CAMERON (Watkin et al., 1996)'
_computing_publication_material 'CRYSTALS (Betteridge et al., 2003)'
_computing_structure_refinement 'CRYSTALS (Betteridge et al., 2003)'
_computing_structure_solution 'Superflip (Palatinus & Chapuis, 2007)'
_diffrn_ambient_temperature 175
_diffrn_detector_area_resol_mean 16.0143
_diffrn_measured_fraction_theta_full 0.996
_diffrn_measured_fraction_theta_max 0.966
_diffrn_measurement_details
;
  1 omega   77.00  108.00   1.0000   12.1100
omega____ theta____ kappa____ phi______ frames
    -       38.0125  179.0000  -60.0000 31

  2 omega    9.00   44.00   1.0000   12.1100
omega____ theta____ kappa____ phi______ frames
    -       38.0125   77.0000   90.0000 35

  3 omega   74.00  101.00   1.0000   12.1100
omega____ theta____ kappa____ phi______ frames
    -       38.0125   77.0000   90.0000 27

  4 omega   43.00  105.00   1.0000   12.1100
omega____ theta____ kappa____ phi______ frames
    -       38.0125   38.0000 -120.0000 62

  5 omega   62.00   99.00   1.0000   12.1100
omega____ theta____ kappa____ phi______ frames
    -       38.0125   38.0000  -30.0000 37

  6 omega    4.00   99.00   1.0000   12.1100
omega____ theta____ kappa____ phi______ frames
    -       38.0125 -130.0000  -40.0000 95

  7 omega   16.00   95.00   1.0000   12.1100
omega____ theta____ kappa____ phi______ frames
    -       38.0125   41.0000  105.0000 79

  8 omega   10.00   99.00   1.0000   12.1100
omega____ theta____ kappa____ phi______ frames
    -       38.0125   77.0000  150.0000 89

  9 omega   34.00  111.00   1.0000   12.1100
omega____ theta____ kappa____ phi______ frames
    -       38.0125  179.0000   90.0000 77

 10 omega    8.00  108.00   1.0000   12.1100
omega____ theta____ kappa____ phi______ frames
    -       38.0125   77.0000  -30.0000 100

 11 omega    8.00  108.00   1.0000   12.1100
omega____ theta____ kappa____ phi______ frames
    -       38.0125   77.0000 -120.0000 100

 12 omega  -34.00   64.00   1.0000   12.1100
omega____ theta____ kappa____ phi______ frames
    -       38.0125  -38.0000 -180.0000 98

 13 omega  -34.00   64.00   1.0000   12.1100
omega____ theta____ kappa____ phi______ frames
    -       38.0125  -38.0000  -60.0000 98

 14 omega -115.00  -53.00   1.0000   12.1100
omega____ theta____ kappa____ phi______ frames
    -      -38.7938  179.0000   30.0000 62

 15 omega  -39.00   -3.00   1.0000   12.1100
omega____ theta____ kappa____ phi______ frames
    -      -38.7938  -88.0000   38.0000 36

 16 omega -115.00  -53.00   1.0000   12.1100
omega____ theta____ kappa____ phi______ frames
    -      -38.7938  179.0000  -30.0000 62

 17 omega    8.00  108.00   1.0000   12.1100
omega____ theta____ kappa____ phi______ frames
    -       38.0125   77.0000  150.0000 100

 18 omega  -34.00   64.00   1.0000   12.1100
omega____ theta____ kappa____ phi______ frames
    -       38.0125  -38.0000   60.0000 98

 19 omega   13.00  110.00   1.0000   12.1100
omega____ theta____ kappa____ phi______ frames
    -       38.0125   38.0000   90.0000 97

 20 omega -115.00  -53.00   1.0000   12.1100
omega____ theta____ kappa____ phi______ frames
    -      -38.7938  179.0000 -150.0000 62

;
_diffrn_measurement_device Area
_diffrn_measurement_device_type 'Xcalibur, Sapphire3, Gemini'
_diffrn_measurement_method '\w scans'
_diffrn_orient_matrix_UB_11 0.0320918000
_diffrn_orient_matrix_UB_12 -0.0645528000
_diffrn_orient_matrix_UB_13 0.0274408000
_diffrn_orient_matrix_UB_21 0.0809611000
_diffrn_orient_matrix_UB_22 0.0384584000
_diffrn_orient_matrix_UB_23 -0.0152219000
_diffrn_orient_matrix_UB_31 -0.0247120000
_diffrn_orient_matrix_UB_32 0.0189888000
_diffrn_orient_matrix_UB_33 0.0517777000
_diffrn_radiation_monochromator graphite
_diffrn_radiation_source 'Enhance (Mo) X-ray Source'
_diffrn_radiation_type 'Mo K\a'
_diffrn_radiation_wavelength 0.71073
_diffrn_reflns_av_R_equivalents 0.029
_diffrn_reflns_av_unetI/netI 0.0414
_diffrn_reflns_limit_h_max 14
_diffrn_reflns_limit_h_min -14
_diffrn_reflns_limit_k_max 16
_diffrn_reflns_limit_k_min -15
_diffrn_reflns_limit_l_max 21
_diffrn_reflns_limit_l_min -21
_diffrn_reflns_number 45049
_diffrn_reflns_theta_full 35.138
_diffrn_reflns_theta_max 37.381
_diffrn_reflns_theta_min 4.278
_exptl_absorpt_coefficient_mu 0.070
_exptl_absorpt_correction_T_max 1.00000
_exptl_absorpt_correction_T_min 0.98425
_exptl_absorpt_correction_type multi-scan
_exptl_absorpt_process_details
;
CrysAlisPro, Agilent Technologies,
Version 1.171.36.24 (release 03-12-2012 CrysAlis171 .NET)
(compiled Dec  3 2012,18:21:49)
Empirical absorption correction using spherical harmonics,
 implemented in SCALE3 ABSPACK scaling algorithm.
;
_exptl_crystal_colour yellow
_exptl_crystal_density_diffrn 1.215
_exptl_crystal_density_method 'not measured'
_exptl_crystal_description prism
_exptl_crystal_F_000 360
_exptl_crystal_size_max 0.400
_exptl_crystal_size_mid 0.250
_exptl_crystal_size_min 0.200
_refine_diff_density_max 0.51
_refine_diff_density_min -0.20
_refine_ls_extinction_method None
_refine_ls_goodness_of_fit_ref 1.0521
_refine_ls_hydrogen_treatment constr
_refine_ls_matrix_type full
_refine_ls_number_parameters 263
_refine_ls_number_reflns 6335
_refine_ls_number_restraints 18
_refine_ls_R_factor_all 0.0941
_refine_ls_R_factor_gt 0.0630
_refine_ls_shift/su_max 0.0006980
_refine_ls_shift/su_mean 0.0000403
_refine_ls_structure_factor_coef F
_refine_ls_weighting_details
;
 Method, part 1, Chebychev polynomial, (Watkin, 1994, Prince, 1982) 
 [weight] = 1.0/[A~0~*T~0~(x)+A~1~*T~1~(x) ... +A~n-1~]*T~n-1~(x)] 
 where A~i~ are the Chebychev coefficients listed below and x= Fcalc/Fmax 
 Method = Robust Weighting (Prince, 1982) 
 W = [weight] * [1-(deltaF/6*sigmaF)^2^]^2^ 
 A~i~ are: 
 8.83 1.84 5.45 -0.392 -1.72 
;
_refine_ls_weighting_scheme calc
_refine_ls_wR_factor_all 0.0737
_refine_ls_wR_factor_gt 0.0682
_refine_ls_wR_factor_ref 0.0682
_reflns_limit_h_max 14
_reflns_limit_h_min -13
_reflns_limit_k_max 16
_reflns_limit_k_min -15
_reflns_limit_l_max 21
_reflns_limit_l_min 0
_reflns_number_gt 6335
_reflns_number_total 9316
_reflns_threshold_expression I>2.0\s(I)
_oxford_diffrn_Wilson_B_factor 0.00
_oxford_diffrn_Wilson_scale 0.00
_oxford_refine_ls_r_factor_ref 0.0630
_oxford_refine_ls_scale 8.426(15)
_oxford_reflns_number_all 9316
_oxford_reflns_threshold_expression_ref I>2.0\s(I)
_cod_data_source_file c5nj01052g1.cif
_cod_data_source_block 9
_cod_depositor_comments 'Adding full bibliography for 7054919--7054928.cif.'
_cod_original_sg_symbol_H-M 'P -1 '
_cod_database_code 7054925
_cell_oxdiff_length_a 8.2073(3)
_cell_oxdiff_length_b 9.5714(3)
_cell_oxdiff_length_c 12.7910(4)
_cell_oxdiff_angle_alpha 73.613(3)
_cell_oxdiff_angle_beta 73.308(3)
_cell_oxdiff_angle_gamma 89.655(3)
_cell_oxdiff_volume 920.28(5)
_montpellier_reflns_maxres 0.58
_montpellier_reflns_completeness_maxres 96.55
_montpellier_reflns_redundancy_maxres 4.84

loop_
_symmetry_equiv_pos_as_xyz
x,y,z
-x,-y,-z

loop_
_atom_site_label
_atom_site_type_symbol
_atom_site_fract_x
_atom_site_fract_y
_atom_site_fract_z
_atom_site_U_iso_or_equiv
_atom_site_occupancy
_atom_site_adp_type
_atom_site_refinement_flags_posn
_atom_site_refinement_flags_adp
_atom_site_refinement_flags_occupancy
_atom_site_disorder_assembly
_atom_site_disorder_group
N1 N 1.12031(10) 0.18139(9) 0.21878(7) 0.0293 1.0000 Uani . . . . .
C2 C 0.97862(11) 0.15661(9) 0.20191(7) 0.0273 1.0000 Uani . . . . .
C3 C 0.88805(10) 0.27286(9) 0.14470(7) 0.0242 1.0000 Uani . . . . .
C4 C 0.81186(10) 0.24432(9) 0.06583(7) 0.0240 1.0000 Uani . . . . .
C5 C 0.73290(10) 0.35851(9) 0.00292(7) 0.0266 1.0000 Uani . . . . .
C6 C 0.72923(12) 0.49525(10) 0.02174(8) 0.0299 1.0000 Uani . . . . .
C7 C 0.79654(11) 0.52275(9) 0.10305(7) 0.0274 1.0000 Uani . . . . .
C8 C 0.87831(10) 0.41098(9) 0.16581(7) 0.0253 1.0000 Uani . . . . .
C9 C 0.94263(13) 0.44388(11) 0.24946(8) 0.0321 1.0000 Uani . . . . .
C10 C 0.92716(14) 0.57766(12) 0.26842(9) 0.0377 1.0000 Uani . . . . .
C11 C 0.84766(15) 0.68792(11) 0.20532(10) 0.0396 1.0000 Uani . . . . .
C12 C 0.78425(14) 0.66143(10) 0.12510(9) 0.0357 1.0000 Uani . . . . .
C13 C 0.66121(13) 0.33146(12) -0.07971(9) 0.0352 1.0000 Uani . . . . .
C14 C 0.66395(14) 0.19857(13) -0.09828(9) 0.0391 1.0000 Uani . . . . .
C15 C 0.74140(13) 0.08490(12) -0.03654(9) 0.0355 1.0000 Uani . . . . .
C16 C 0.81457(12) 0.10726(10) 0.04145(8) 0.0295 1.0000 Uani . . . . .
C17 C 1.19539(11) 0.06380(10) 0.27827(7) 0.0273 1.0000 Uani . . . . .
C18 C 1.37298(11) 0.06821(10) 0.24560(8) 0.0304 1.0000 Uani . . . . .
C19 C 1.45463(11) -0.04158(11) 0.30265(8) 0.0312 1.0000 Uani . . . . .
C20 C 1.36330(12) -0.15732(11) 0.39411(8) 0.0306 1.0000 Uani . . . . .
C21 C 1.45140(14) -0.27271(11) 0.46024(9) 0.0358 1.0000 Uani . . . . .
C25 C 1.18622(14) -0.16069(13) 0.42600(9) 0.0421 1.0000 Uani . . . . .
C26 C 1.10230(13) -0.05188(13) 0.36967(9) 0.0397 1.0000 Uani . . . . .
H21 H 0.9292 0.0606 0.2251 0.0289 1.0000 Uiso R . . . .
H61 H 0.6830 0.5700 -0.0218 0.0333 1.0000 Uiso R . . . .
H91 H 0.9942 0.3739 0.2921 0.0354 1.0000 Uiso R . . . .
H101 H 0.9678 0.6006 0.3229 0.0419 1.0000 Uiso R . . . .
H111 H 0.8387 0.7797 0.2177 0.0439 1.0000 Uiso R . . . .
H121 H 0.7324 0.7350 0.0811 0.0380 1.0000 Uiso R . . . .
H131 H 0.6147 0.4064 -0.1204 0.0384 1.0000 Uiso R . . . .
H141 H 0.6178 0.1859 -0.1542 0.0435 1.0000 Uiso R . . . .
H151 H 0.7433 -0.0091 -0.0473 0.0391 1.0000 Uiso R . . . .
H161 H 0.8684 0.0311 0.0767 0.0323 1.0000 Uiso R . . . .
H181 H 1.4366 0.1448 0.1860 0.0321 1.0000 Uiso R . . . .
H191 H 1.5739 -0.0367 0.2778 0.0335 1.0000 Uiso R . . . .
H251 H 1.1234 -0.2362 0.4873 0.0473 1.0000 Uiso R . . . .
H261 H 0.9816 -0.0562 0.3947 0.0429 1.0000 Uiso R . . . .
C22 C 1.47290(16) -0.23828(13) 0.56559(9) 0.0309 0.809(3) Uani . U P 1 1
C23 C 1.54684(17) -0.35932(15) 0.64000(10) 0.0334 0.809(3) Uani . U P 1 1
C24 C 1.73192(19) -0.3768(2) 0.58574(14) 0.0493 0.809(3) Uani . U P 1 1
C221 C 1.5890(8) -0.1927(6) 0.4979(5) 0.0377 0.191(3) Uani . U P 1 2
C231 C 1.6974(7) -0.3024(7) 0.5520(5) 0.0389 0.191(3) Uani . U P 1 2
C241 C 1.5970(10) -0.4134(8) 0.6622(6) 0.0482 0.191(3) Uani . U P 1 2
H221 H 1.5466 -0.1517 0.5410 0.0313 0.809(3) Uiso R . P 1 1
H222 H 1.3640 -0.2226 0.6103 0.0313 0.809(3) Uiso R . P 1 1
H2211 H 1.6587 -0.1197 0.4338 0.0455 0.191(3) Uiso R . P 1 2
H2212 H 1.5275 -0.1485 0.5536 0.0455 0.191(3) Uiso R . P 1 2
H231 H 1.5368 -0.3376 0.7094 0.0345 0.809(3) Uiso R . P 1 1
H232 H 1.4825 -0.4488 0.6556 0.0345 0.809(3) Uiso R . P 1 1
H2311 H 1.7828 -0.2511 0.5667 0.0530 0.191(3) Uiso R . P 1 2
H2312 H 1.7499 -0.3537 0.4991 0.0530 0.191(3) Uiso R . P 1 2
H241 H 1.7698 -0.4536 0.6364 0.0548 0.809(3) Uiso R . P 1 1
H242 H 1.7984 -0.2885 0.5704 0.0548 0.809(3) Uiso R . P 1 1
H243 H 1.7440 -0.3997 0.5165 0.0548 0.809(3) Uiso R . P 1 1
H2411 H 1.6697 -0.4801 0.6923 0.0689 0.191(3) Uiso R . P 1 2
H2412 H 1.5446 -0.3627 0.7155 0.0689 0.191(3) Uiso R . P 1 2
H2413 H 1.5117 -0.4653 0.6479 0.0689 0.191(3) Uiso R . P 1 2
H211 H 1.5611 -0.2791 0.4116 0.0374 0.809(3) Uiso R . P 1 1
H212 H 1.3862 -0.3638 0.4840 0.0374 0.809(3) Uiso R . P 1 1
H213 H 1.5108 -0.3287 0.4130 0.0374 0.191(3) Uiso R . P 1 2
H214 H 1.3698 -0.3350 0.5252 0.0374 0.191(3) Uiso R . P 1 2

loop_
_atom_site_aniso_label
_atom_site_aniso_U_11
_atom_site_aniso_U_22
_atom_site_aniso_U_33
_atom_site_aniso_U_23
_atom_site_aniso_U_13
_atom_site_aniso_U_12
N1 0.0276(3) 0.0305(3) 0.0289(3) -0.0061(3) -0.0096(3) 0.0055(3)
C2 0.0279(3) 0.0259(3) 0.0273(3) -0.0058(3) -0.0090(3) 0.0048(3)
C3 0.0232(3) 0.0241(3) 0.0233(3) -0.0055(2) -0.0055(2) 0.0042(2)
C4 0.0216(3) 0.0243(3) 0.0240(3) -0.0056(2) -0.0050(2) 0.0035(2)
C5 0.0235(3) 0.0285(3) 0.0253(3) -0.0049(3) -0.0063(3) 0.0052(3)
C6 0.0301(4) 0.0270(3) 0.0280(3) -0.0033(3) -0.0063(3) 0.0079(3)
C7 0.0268(3) 0.0227(3) 0.0261(3) -0.0042(3) -0.0010(3) 0.0034(3)
C8 0.0244(3) 0.0253(3) 0.0229(3) -0.0067(3) -0.0025(2) 0.0025(2)
C9 0.0350(4) 0.0340(4) 0.0282(4) -0.0128(3) -0.0072(3) 0.0042(3)
C10 0.0415(5) 0.0383(5) 0.0338(4) -0.0184(4) -0.0044(4) 0.0015(4)
C11 0.0439(5) 0.0285(4) 0.0404(5) -0.0149(4) 0.0014(4) 0.0009(4)
C12 0.0392(5) 0.0239(4) 0.0361(4) -0.0067(3) -0.0014(4) 0.0045(3)
C13 0.0330(4) 0.0412(5) 0.0338(4) -0.0095(4) -0.0152(3) 0.0092(3)
C14 0.0385(5) 0.0480(6) 0.0377(5) -0.0161(4) -0.0182(4) 0.0055(4)
C15 0.0371(5) 0.0352(4) 0.0380(5) -0.0153(4) -0.0125(4) 0.0028(3)
C16 0.0303(4) 0.0273(4) 0.0309(4) -0.0091(3) -0.0086(3) 0.0042(3)
C17 0.0268(3) 0.0301(4) 0.0255(3) -0.0074(3) -0.0096(3) 0.0054(3)
C18 0.0258(3) 0.0317(4) 0.0326(4) -0.0068(3) -0.0095(3) 0.0017(3)
C19 0.0252(3) 0.0362(4) 0.0353(4) -0.0118(3) -0.0123(3) 0.0063(3)
C20 0.0330(4) 0.0352(4) 0.0280(4) -0.0108(3) -0.0142(3) 0.0092(3)
C21 0.0427(5) 0.0372(5) 0.0361(4) -0.0142(4) -0.0216(4) 0.0151(4)
C25 0.0322(4) 0.0477(6) 0.0341(4) 0.0066(4) -0.0093(4) 0.0056(4)
C26 0.0269(4) 0.0485(5) 0.0327(4) 0.0040(4) -0.0074(3) 0.0064(4)
C22 0.0368(5) 0.0306(5) 0.0265(4) -0.0077(4) -0.0122(4) 0.0045(4)
C23 0.0379(6) 0.0350(6) 0.0274(5) -0.0047(4) -0.0139(4) 0.0032(5)
C24 0.0348(6) 0.0641(10) 0.0487(8) -0.0081(7) -0.0204(6) 0.0080(6)
C221 0.044(3) 0.035(2) 0.041(3) -0.0073(19) -0.026(2) 0.0054(19)
C231 0.034(2) 0.044(3) 0.039(3) -0.002(2) -0.021(2) 0.003(2)
C241 0.056(4) 0.048(3) 0.040(3) 0.001(2) -0.027(3) 0.003(3)

loop_
_atom_type_symbol
_atom_type_scat_dispersion_real
_atom_type_scat_dispersion_imag
_atom_type_scat_Cromer_Mann_a1
_atom_type_scat_Cromer_Mann_b1
_atom_type_scat_Cromer_Mann_a2
_atom_type_scat_Cromer_Mann_b2
_atom_type_scat_Cromer_Mann_a3
_atom_type_scat_Cromer_Mann_b3
_atom_type_scat_Cromer_Mann_a4
_atom_type_scat_Cromer_Mann_b4
_atom_type_scat_Cromer_Mann_c
_atom_type_scat_source
C 0.0033 0.0016 2.3100 20.8439 1.0200 10.2075 1.5886 0.5687 0.8650 51.6512 0.2156 'International Tables Vol C 4.2.6.8 and 6.1.1.4'
H 0.0000 0.0000 0.4930 10.5109 0.3229 26.1257 0.1402 3.1424 0.0408 57.7998 0.0030 'International Tables Vol C 4.2.6.8 and 6.1.1.4'
N 0.0061 0.0033 12.2126 0.0057 3.1322 9.8933 2.0125 28.9975 1.1663 0.5826 -11.5290 'International Tables Vol C 4.2.6.8 and 6.1.1.4'

loop_
_montpellier_diffrn_reflns_class_number
_montpellier_diffrn_reflns_class_d_res_high
_montpellier_diffrn_reflns_class_d_res_low
_montpellier_diffrn_reflns_class_redundancy
_montpellier_diffrn_reflns_class_av_i/ui
_diffrn_reflns_class_av_R_eq
_montpellier_diffrn_reflns_class_completeness_shell
_montpellier_diffrn_reflns_class_cumul_completeness
0 100.0 1.27 7.1 98.00 0.011 98.3 98.31
1 1.27 1.01 6.7 41.53 0.022 100.0 99.15
2 1.01 0.88 5.9 19.22 0.044 100.0 99.43
3 0.88 0.80 5.3 12.12 0.073 100.0 99.57
4 0.80 0.74 4.8 9.12 0.106 100.0 99.66
5 0.74 0.70 4.4 7.65 0.116 100.0 99.71
6 0.70 0.67 4.1 5.91 0.149 100.0 99.76
7 0.67 0.64 3.8 4.17 0.208 100.0 99.79
8 0.64 0.61 3.6 3.01 0.304 100.0 99.81
9 0.61 0.58 2.7 3.00 0.274 74.7 96.55

loop_
_geom_angle_atom_site_label_1
_geom_angle_atom_site_label_2
_geom_angle_atom_site_label_3
_geom_angle
_geom_angle_publ_flag
C2 N1 C17 119.19(8) yes
N1 C2 C3 122.96(8) yes
N1 C2 H21 119.8 no
C3 C2 H21 117.3 no
C2 C3 C4 118.15(7) yes
C2 C3 C8 121.66(7) yes
C4 C3 C8 120.18(7) yes
C3 C4 C5 119.49(7) yes
C3 C4 C16 123.27(7) yes
C5 C4 C16 117.20(8) yes
C4 C5 C6 119.68(8) yes
C4 C5 C13 119.58(8) yes
C6 C5 C13 120.73(8) yes
C5 C6 C7 121.42(8) yes
C5 C6 H61 119.3 no
C7 C6 H61 119.2 no
C6 C7 C8 119.88(8) yes
C6 C7 C12 120.65(8) yes
C8 C7 C12 119.47(9) yes
C7 C8 C3 119.23(8) yes
C7 C8 C9 117.68(8) yes
C3 C8 C9 123.06(8) yes
C8 C9 C10 120.96(9) yes
C8 C9 H91 119.8 no
C10 C9 H91 119.2 no
C9 C10 C11 121.00(10) yes
C9 C10 H101 122.0 no
C11 C10 H101 117.0 no
C10 C11 C12 120.09(9) yes
C10 C11 H111 120.8 no
C12 C11 H111 119.1 no
C7 C12 C11 120.79(10) yes
C7 C12 H121 118.2 no
C11 C12 H121 121.0 no
C5 C13 C14 121.06(9) yes
C5 C13 H131 118.2 no
C14 C13 H131 120.7 no
C13 C14 C15 119.85(9) yes
C13 C14 H141 118.4 no
C15 C14 H141 121.7 no
C14 C15 C16 120.89(9) yes
C14 C15 H151 121.3 no
C16 C15 H151 117.8 no
C4 C16 C15 121.39(8) yes
C4 C16 H161 121.1 no
C15 C16 H161 117.5 no
N1 C17 C18 117.44(8) yes
N1 C17 C26 123.79(8) yes
C18 C17 C26 118.73(8) yes
C17 C18 C19 120.30(8) yes
C17 C18 H181 119.8 no
C19 C18 H181 119.9 no
C18 C19 C20 121.53(8) yes
C18 C19 H191 118.4 no
C20 C19 H191 120.1 no
C19 C20 C21 121.76(9) yes
C19 C20 C25 117.70(8) yes
C21 C20 C25 120.49(9) yes
C20 C21 C22 112.57(8) yes
C20 C21 H211 108.5 no
C22 C21 H211 108.5 no
C20 C21 H212 108.9 no
C22 C21 H212 108.8 no
H211 C21 H212 109.5 no
C20 C21 C221 108.6(2) yes
C20 C21 H213 109.6 no
C221 C21 H213 108.4 no
C20 C21 H214 110.0 no
C221 C21 H214 110.7 no
H213 C21 H214 109.5 no
C20 C25 C26 121.54(9) yes
C20 C25 H251 118.9 no
C26 C25 H251 119.6 no
C17 C26 C25 120.19(9) yes
C17 C26 H261 120.4 no
C25 C26 H261 119.4 no
C21 C22 C23 113.78(9) yes
C21 C22 H221 108.5 no
C23 C22 H221 108.5 no
C21 C22 H222 108.2 no
C23 C22 H222 108.4 no
H221 C22 H222 109.5 no
C22 C23 C24 113.62(11) yes
C22 C23 H231 108.3 no
C24 C23 H231 108.4 no
C22 C23 H232 108.4 no
C24 C23 H232 108.5 no
H231 C23 H232 109.5 no
C23 C24 H241 109.3 no
C23 C24 H242 109.6 no
H241 C24 H242 109.5 no
C23 C24 H243 109.5 no
H241 C24 H243 109.5 no
H242 C24 H243 109.5 no
C21 C221 C231 111.1(4) yes
C21 C221 H2211 110.0 no
C231 C221 H2211 110.7 no
C21 C221 H2212 107.8 no
C231 C221 H2212 107.9 no
H2211 C221 H2212 109.5 no
C221 C231 C241 113.8(5) yes
C221 C231 H2311 108.8 no
C241 C231 H2311 108.8 no
C221 C231 H2312 107.9 no
C241 C231 H2312 108.1 no
H2311 C231 H2312 109.5 no
C231 C241 H2411 110.8 no
C231 C241 H2412 108.5 no
H2411 C241 H2412 109.5 no
C231 C241 H2413 109.1 no
H2411 C241 H2413 109.5 no
H2412 C241 H2413 109.5 no

loop_
_geom_bond_atom_site_label_1
_geom_bond_atom_site_label_2
_geom_bond_distance
_geom_bond_publ_flag
N1 C2 1.2784(11) yes
N1 C17 1.4166(11) yes
C2 C3 1.4740(11) yes
C2 H21 0.938 no
C3 C4 1.4164(12) yes
C3 C8 1.4202(11) yes
C4 C5 1.4354(11) yes
C4 C16 1.4309(12) yes
C5 C6 1.3953(13) yes
C5 C13 1.4306(13) yes
C6 C7 1.3947(13) yes
C6 H61 0.928 no
C7 C8 1.4350(12) yes
C7 C12 1.4307(12) yes
C8 C9 1.4289(13) yes
C9 C10 1.3682(14) yes
C9 H91 0.922 no
C10 C11 1.4171(17) yes
C10 H101 0.931 no
C11 C12 1.3585(17) yes
C11 H111 0.935 no
C12 H121 0.952 no
C13 C14 1.3579(16) yes
C13 H131 0.912 no
C14 C15 1.4178(15) yes
C14 H141 0.936 no
C15 C16 1.3676(13) yes
C15 H151 0.948 no
C16 H161 0.926 no
C17 C18 1.3948(12) yes
C17 C26 1.3955(13) yes
C18 C19 1.3889(13) yes
C18 H181 0.924 no
C19 C20 1.3918(14) yes
C19 H191 0.936 no
C20 C21 1.5089(12) yes
C20 C25 1.3914(14) yes
C21 C22 1.5319(15) yes
C21 H211 0.950 no
C21 H212 0.950 no
C21 C221 1.621(5) yes
C21 H213 0.950 no
C21 H214 0.950 no
C25 C26 1.3910(14) yes
C25 H251 0.926 no
C26 H261 0.948 no
C22 C23 1.5237(17) yes
C22 H221 0.950 no
C22 H222 0.950 no
C23 C24 1.509(2) yes
C23 H231 0.950 no
C23 H232 0.950 no
C24 H241 0.950 no
C24 H242 0.950 no
C24 H243 0.950 no
C221 C231 1.520(7) yes
C221 H2211 0.950 no
C221 H2212 0.950 no
C231 C241 1.516(9) yes
C231 H2311 0.950 no
C231 H2312 0.950 no
C241 H2411 0.950 no
C241 H2412 0.950 no
C241 H2413 0.950 no
